data_4322466
loop_
_publ_author_name
'K. Rajender Reddy'
'\^Angela Domingos'
'Ant\'onio Paulo'
'Isabel Santos'

_publ_section_title
;
 Rhenium(V) Dioxo Complexes with Dihydrobis(pyrazolyl)borates: Synthesis
 and Reactivity toward Electrophilic Substrates
;
_journal_name_full 'Inorganic Chemistry'
_journal_page_first 4278
_journal_page_last 4282
_journal_paper_doi 10.1021/ic990229j
_journal_volume 38
_journal_year 1999
_chemical_formula_structural '[ReO2(py)4][ReO2{H2B(pz)2}2].CH2Cl2'
_chemical_formula_sum 'C17 H20 B Cl2 N6 O2 Re'
_chemical_formula_weight 608.30
_chemical_name_systematic
; 
 ? 
;
_space_group_IT_number 2
_symmetry_cell_setting triclinic
_symmetry_space_group_name_Hall '-P 1'
_symmetry_space_group_name_H-M 'P -1'
_atom_sites_solution_hydrogens geom
_atom_sites_solution_primary direct
_atom_sites_solution_secondary difmap
_audit_creation_method SHELXL
_cell_angle_alpha 89.030(10)
_cell_angle_beta 82.410(10)
_cell_angle_gamma 72.750(10)
_cell_formula_units_Z 2
_cell_length_a 9.4190(10)
_cell_length_b 9.5840(10)
_cell_length_c 12.6520(10)
_cell_measurement_reflns_used 25
_cell_measurement_temperature 293(2)
_cell_measurement_theta_max 15.9
_cell_measurement_theta_min 8.7
_cell_volume 1080.89(19)
_computing_cell_refinement 'CAD4 software (Enraf-Nonius,1989)'
_computing_data_collection 'CAD4 software (Enraf-Nonius,1989)'
_computing_data_reduction 'process-MOLEN (Fair,1990)'
_computing_molecular_graphics 'ORTEP (Johnson,1976)'
_computing_structure_refinement 'SHELXL-93 (Sheldrick, 1993)'
_computing_structure_solution 'SHELXS-86 (Sheldrick, 1990)'
_diffrn_ambient_temperature 293(2)
_diffrn_measurement_device CAD4-Enraf-Nonius
_diffrn_measurement_method \w/2\qscan
_diffrn_radiation_monochromator graphite
_diffrn_radiation_source 'fine-focus sealed tube'
_diffrn_radiation_type MoK\a
_diffrn_radiation_wavelength 0.71073
_diffrn_reflns_av_R_equivalents 0.0147
_diffrn_reflns_av_sigmaI/netI 0.0213
_diffrn_reflns_limit_h_max 11
_diffrn_reflns_limit_h_min -10
_diffrn_reflns_limit_k_max 11
_diffrn_reflns_limit_k_min 0
_diffrn_reflns_limit_l_max 15
_diffrn_reflns_limit_l_min -15
_diffrn_reflns_number 4033
_diffrn_reflns_theta_max 24.96
_diffrn_reflns_theta_min 1.62
_diffrn_standards_decay_% none
_diffrn_standards_interval_count 100
_diffrn_standards_interval_time 3600
_diffrn_standards_number 3
_exptl_absorpt_coefficient_mu 5.894
_exptl_absorpt_correction_T_max 0.9994
_exptl_absorpt_correction_T_min 0.4670
_exptl_absorpt_correction_type 'empirical via\y-scan North et al (1968)'
_exptl_crystal_colour yellow
_exptl_crystal_density_diffrn 1.869
_exptl_crystal_density_meas ?
_exptl_crystal_description plate
_exptl_crystal_F_000 588
_exptl_crystal_size_max 0.45
_exptl_crystal_size_mid 0.34
_exptl_crystal_size_min 0.14
_refine_diff_density_max 1.064
_refine_diff_density_min -0.872
_refine_diff_density_rms 0.114
_refine_ls_extinction_method none
_refine_ls_goodness_of_fit_all 1.169
_refine_ls_goodness_of_fit_obs 1.153
_refine_ls_matrix_type full
_refine_ls_number_parameters 265
_refine_ls_number_reflns 3782
_refine_ls_number_restraints 18
_refine_ls_restrained_S_all 1.180
_refine_ls_restrained_S_obs 1.167
_refine_ls_R_factor_all 0.0476
_refine_ls_R_factor_obs 0.0313
_refine_ls_shift/esd_max 0.000
_refine_ls_shift/esd_mean 0.000
_refine_ls_structure_factor_coef Fsqd
_refine_ls_weighting_details 'w=1/[\s^2^(Fo^2^)+(0.0333P)^2^+2.4412P] where P=(Fo^2^+2Fc^2^)/3'
_refine_ls_weighting_scheme calc
_refine_ls_wR_factor_all 0.0798
_refine_ls_wR_factor_obs 0.0674
_reflns_number_observed 2850
_reflns_number_total 3783
_reflns_observed_criterion >2sigma(I)
_cod_data_source_file ic990229j_1.cif
_cod_data_source_block C17H20BCl2N6O2Re
_cod_depositor_comments
;
The following automatic conversions were performed:

'_exptl_crystal_density_meas' value 'not measured' was changed to '?'
- the value is perceived as not measured.

Automatic conversion script
Id: cif_fix_values 3008 2015-01-20 13:52:24Z robertas 

The following automatic conversions were performed:

'_refine_ls_weighting_scheme' value 'calc
w=1/[\s^2^(Fo^2^)+(0.0333P)^2^+2.4412P] where P=(Fo^2^+2Fc^2^)/3' was
changed to 'calc'. New tag '_refine_ls_weighting_details' was
created. The value of the new tag was set to
'w=1/[\s^2^(Fo^2^)+(0.0333P)^2^+2.4412P] where P=(Fo^2^+2Fc^2^)/3'.

Automatic conversion script
Id: cif_fix_values 3143 2015-03-26 13:38:13Z robertas 
;
_cod_original_cell_volume 1080.9(2)
_cod_database_code 4322466

loop_
_symmetry_equiv_pos_as_xyz
'x, y, z'
'-x, -y, -z'

loop_
_atom_site_aniso_label
_atom_site_aniso_U_11
_atom_site_aniso_U_22
_atom_site_aniso_U_33
_atom_site_aniso_U_23
_atom_site_aniso_U_13
_atom_site_aniso_U_12
Re1 0.0333(2) 0.0376(2) 0.0362(2) 0.0032(2) -0.00082(15) -0.0136(2)
Re2 0.0863(3) 0.0322(2) 0.0299(2) 0.0006(2) -0.0036(2) -0.0240(2)
O1 0.044(2) 0.043(3) 0.045(3) 0.004(2) 0.000(2) -0.014(2)
O2 0.107(4) 0.045(3) 0.041(3) 0.000(2) -0.005(3) -0.036(3)
N1 0.041(3) 0.046(3) 0.041(3) 0.003(2) 0.002(2) -0.017(3)
N2 0.043(3) 0.051(4) 0.045(3) 0.003(3) -0.004(3) -0.020(3)
N3 0.079(4) 0.047(4) 0.031(3) -0.002(3) -0.005(3) -0.025(3)
N4 0.094(5) 0.040(3) 0.038(3) 0.005(3) -0.004(3) -0.021(3)
N11 0.036(3) 0.054(4) 0.044(3) 0.006(3) 0.003(2) -0.015(3)
N21 0.047(3) 0.056(4) 0.039(3) 0.002(3) -0.006(3) -0.017(3)
C11 0.051(4) 0.065(5) 0.058(5) 0.015(4) 0.009(4) -0.021(4)
C12 0.052(4) 0.057(5) 0.076(6) 0.010(4) 0.010(4) -0.032(4)
C13 0.043(4) 0.058(5) 0.061(5) -0.003(4) 0.000(3) -0.023(4)
C21 0.062(5) 0.076(6) 0.049(4) 0.001(4) -0.016(4) -0.022(4)
C22 0.047(4) 0.086(6) 0.065(5) 0.005(4) -0.021(4) -0.017(4)
C23 0.040(4) 0.061(5) 0.061(5) 0.001(4) -0.004(3) -0.019(4)
C31 0.068(5) 0.041(4) 0.043(4) 0.003(3) -0.008(3) -0.020(4)
C32 0.066(5) 0.063(5) 0.035(4) -0.009(3) -0.008(3) -0.011(4)
C33 0.061(5) 0.067(5) 0.034(4) 0.004(3) -0.009(3) -0.008(4)
C34 0.066(5) 0.054(5) 0.045(4) 0.014(3) -0.008(4) -0.021(4)
C35 0.073(5) 0.045(4) 0.038(4) 0.004(3) -0.004(3) -0.028(4)
C41 0.121(9) 0.057(6) 0.057(5) -0.009(4) -0.017(5) 0.003(6)
C42 0.142(11) 0.076(8) 0.070(7) -0.012(5) -0.028(7) 0.030(7)
C43 0.096(8) 0.099(9) 0.091(9) 0.021(7) 0.018(7) 0.005(7)
C44 0.077(7) 0.085(8) 0.084(7) 0.010(6) -0.001(5) -0.029(6)
C45 0.088(7) 0.066(6) 0.060(5) -0.002(4) 0.006(5) -0.036(5)
B1 0.053(5) 0.057(6) 0.042(5) -0.003(4) 0.002(4) -0.010(4)
Cl1S 0.102(2) 0.127(3) 0.154(3) -0.022(2) -0.017(2) -0.049(2)
Cl2S 0.154(4) 0.134(4) 0.318(7) -0.094(4) -0.013(4) -0.062(3)
C1S 0.114(8) 0.124(8) 0.157(9) -0.020(7) 0.008(7) -0.040(7)

loop_
_atom_site_label
_atom_site_type_symbol
_atom_site_fract_x
_atom_site_fract_y
_atom_site_fract_z
_atom_site_U_iso_or_equiv
_atom_site_thermal_displace_type
_atom_site_occupancy
_atom_site_calc_flag
_atom_site_refinement_flags
_atom_site_disorder_group
Re1 Re 0.0000 0.0000 0.0000 0.03541(12) Uani 1 d S .
Re2 Re 0.0000 0.5000 0.5000 0.04847(14) Uani 1 d S .
O1 O 0.1039(5) -0.1827(5) -0.0341(4) 0.0442(11) Uani 1 d . .
O2 O 0.0512(7) 0.6613(6) 0.5110(4) 0.0618(15) Uani 1 d . .
N1 N -0.1588(6) -0.0778(6) 0.1016(4) 0.0426(13) Uani 1 d . .
N2 N 0.1208(6) -0.0110(6) 0.1345(4) 0.0450(13) Uani 1 d . .
N3 N 0.0388(7) 0.5068(7) 0.3294(4) 0.0516(15) Uani 1 d . .
N4 N 0.2309(8) 0.3747(7) 0.4983(5) 0.058(2) Uani 1 d . .
N11 N -0.1803(6) -0.0612(7) 0.2096(4) 0.0451(13) Uani 1 d . .
N21 N 0.0527(6) -0.0002(7) 0.2384(4) 0.0471(14) Uani 1 d . .
C11 C -0.2627(8) -0.1459(9) 0.2503(7) 0.059(2) Uani 1 d . .
H11 H -0.2922(8) -0.1547(9) 0.3226(7) 0.071 Uiso 1 calc R .
C12 C -0.2974(8) -0.2177(9) 0.1696(7) 0.060(2) Uani 1 d . .
H12 H -0.3542(8) -0.2826(9) 0.1754(7) 0.072 Uiso 1 calc R .
C13 C -0.2291(8) -0.1725(8) 0.0775(6) 0.053(2) Uani 1 d . .
H13 H -0.2319(8) -0.2037(8) 0.0088(6) 0.063 Uiso 1 calc R .
C21 C 0.1601(9) -0.0302(9) 0.3020(6) 0.061(2) Uani 1 d . .
H21 H 0.1436(9) -0.0277(9) 0.3762(6) 0.073 Uiso 1 calc R .
C22 C 0.2979(9) -0.0650(10) 0.2414(7) 0.065(2) Uani 1 d . .
H22 H 0.3916(9) -0.0920(10) 0.2649(7) 0.078 Uiso 1 calc R .
C23 C 0.2665(8) -0.0510(9) 0.1381(6) 0.053(2) Uani 1 d . .
H23 H 0.3389(8) -0.0676(9) 0.0784(6) 0.064 Uiso 1 calc R .
C31 C 0.0071(9) 0.4101(8) 0.2673(6) 0.050(2) Uani 1 d . .
H31 H -0.0341(9) 0.3405(8) 0.2997(6) 0.060 Uiso 1 calc R .
C32 C 0.0331(9) 0.4104(9) 0.1585(5) 0.056(2) Uani 1 d . .
H32 H 0.0090(9) 0.3429(9) 0.1178(5) 0.067 Uiso 1 calc R .
C33 C 0.0959(9) 0.5123(9) 0.1099(6) 0.056(2) Uani 1 d . .
H33 H 0.1164(9) 0.5135(9) 0.0360(6) 0.068 Uiso 1 calc R .
C34 C 0.1273(9) 0.6123(8) 0.1729(6) 0.055(2) Uani 1 d . .
H34 H 0.1684(9) 0.6829(8) 0.1422(6) 0.066 Uiso 1 calc R .
C35 C 0.0974(9) 0.6062(8) 0.2809(5) 0.050(2) Uani 1 d . .
H35 H 0.1186(9) 0.6743(8) 0.3229(5) 0.060 Uiso 1 calc R .
C41 C 0.2903(13) 0.2518(10) 0.4392(7) 0.084(3) Uani 1 d . .
H41 H 0.2270(13) 0.2181(10) 0.4027(7) 0.101 Uiso 1 calc R .
C42 C 0.4360(16) 0.1740(13) 0.4293(9) 0.108(4) Uani 1 d . .
H42 H 0.4729(16) 0.0909(13) 0.3853(9) 0.130 Uiso 1 calc R .
C43 C 0.5295(14) 0.2208(14) 0.4865(10) 0.106(4) Uani 1 d . .
H43 H 0.6308(14) 0.1692(14) 0.4816(10) 0.127 Uiso 1 calc R .
C44 C 0.4725(11) 0.3417(12) 0.5494(8) 0.082(3) Uani 1 d . .
H44 H 0.5327(11) 0.3732(12) 0.5902(8) 0.098 Uiso 1 calc R .
C45 C 0.3240(11) 0.4171(10) 0.5518(7) 0.070(2) Uani 1 d . .
H45 H 0.2860(11) 0.5027(10) 0.5931(7) 0.084 Uiso 1 calc R .
B1 B -0.1191(9) 0.0428(10) 0.2705(7) 0.053(2) Uani 1 d . .
H1A H -0.1648(9) 0.1434(10) 0.2521(7) 0.064 Uiso 1 calc R .
H1B H -0.1425(9) 0.0338(10) 0.3469(7) 0.064 Uiso 1 calc R .
Cl1S Cl 0.5362(4) 0.7857(4) 0.8632(3) 0.1240(12) Uani 1 d U .
Cl2S Cl 0.4719(6) 0.5325(5) 0.7956(5) 0.198(2) Uani 1 d U .
C1S C 0.4328(16) 0.6691(16) 0.8822(12) 0.133(5) Uani 1 d U .
H1S1 H 0.4433(16) 0.6284(16) 0.9525(12) 0.159 Uiso 1 calc R .
H1S2 H 0.3284(16) 0.7248(16) 0.8826(12) 0.159 Uiso 1 calc R .

loop_
_atom_type_symbol
_atom_type_description
_atom_type_scat_dispersion_real
_atom_type_scat_dispersion_imag
_atom_type_scat_source
H H 0.0000 0.0000 'International Tables Vol C Tables 4.2.6.8 and 6.1.1.4'
C C 0.0033 0.0016 'International Tables Vol C Tables 4.2.6.8 and 6.1.1.4'
N N 0.0061 0.0033 'International Tables Vol C Tables 4.2.6.8 and 6.1.1.4'
O O 0.0106 0.0060 'International Tables Vol C Tables 4.2.6.8 and 6.1.1.4'
B B 0.0013 0.0007 'International Tables Vol C Tables 4.2.6.8 and 6.1.1.4'
Re Re -1.0185 7.2310 'International Tables Vol C Tables 4.2.6.8 and 6.1.1.4'
Cl Cl 0.1484 0.1585 'International Tables Vol C Tables 4.2.6.8 and 6.1.1.4'

loop_
_geom_angle_atom_site_label_1
_geom_angle_atom_site_label_2
_geom_angle_atom_site_label_3
_geom_angle
_geom_angle_site_symmetry_1
_geom_angle_site_symmetry_3
_geom_angle_publ_flag
O1 Re1 O1 180.0 2 . ?
O1 Re1 N1 89.0(2) 2 2 ?
O1 Re1 N1 91.0(2) . 2 ?
O1 Re1 N1 91.0(2) 2 . ?
O1 Re1 N1 89.0(2) . . ?
N1 Re1 N1 180.0 2 . ?
O1 Re1 N2 90.7(2) 2 . ?
O1 Re1 N2 89.3(2) . . ?
N1 Re1 N2 92.4(2) 2 . ?
N1 Re1 N2 87.6(2) . . ?
O1 Re1 N2 89.3(2) 2 2 ?
O1 Re1 N2 90.7(2) . 2 ?
N1 Re1 N2 87.6(2) 2 2 ?
N1 Re1 N2 92.4(2) . 2 ?
N2 Re1 N2 180.0 . 2 ?
O2 Re2 O2 180.0 . 2_566 ?
O2 Re2 N3 90.5(2) . . ?
O2 Re2 N3 89.5(2) 2_566 . ?
O2 Re2 N3 89.5(2) . 2_566 ?
O2 Re2 N3 90.5(2) 2_566 2_566 ?
N3 Re2 N3 180.0 . 2_566 ?
O2 Re2 N4 89.3(3) . . ?
O2 Re2 N4 90.7(3) 2_566 . ?
N3 Re2 N4 88.8(2) . . ?
N3 Re2 N4 91.2(2) 2_566 . ?
O2 Re2 N4 90.7(3) . 2_566 ?
O2 Re2 N4 89.3(3) 2_566 2_566 ?
N3 Re2 N4 91.2(2) . 2_566 ?
N3 Re2 N4 88.8(2) 2_566 2_566 ?
N4 Re2 N4 180.0 . 2_566 ?
C13 N1 N11 107.2(5) . . ?
C13 N1 Re1 128.1(5) . . ?
N11 N1 Re1 123.4(4) . . ?
C23 N2 N21 106.6(6) . . ?
C23 N2 Re1 129.7(5) . . ?
N21 N2 Re1 122.8(4) . . ?
C35 N3 C31 117.7(6) . . ?
C35 N3 Re2 121.0(5) . . ?
C31 N3 Re2 121.3(5) . . ?
C45 N4 C41 116.3(8) . . ?
C45 N4 Re2 122.4(6) . . ?
C41 N4 Re2 121.2(7) . . ?
C11 N11 N1 108.4(6) . . ?
C11 N11 B1 127.8(7) . . ?
N1 N11 B1 123.7(6) . . ?
C21 N21 N2 108.0(6) . . ?
C21 N21 B1 128.2(6) . . ?
N2 N21 B1 123.7(6) . . ?
N11 C11 C12 109.7(7) . . ?
C11 C12 C13 104.7(7) . . ?
N1 C13 C12 110.0(7) . . ?
N21 C21 C22 109.6(7) . . ?
C21 C22 C23 104.4(7) . . ?
N2 C23 C22 111.4(7) . . ?
N3 C31 C32 122.5(7) . . ?
C31 C32 C33 119.1(7) . . ?
C34 C33 C32 118.7(7) . . ?
C35 C34 C33 119.0(7) . . ?
N3 C35 C34 123.1(7) . . ?
N4 C41 C42 123.9(11) . . ?
C41 C42 C43 118.2(11) . . ?
C44 C43 C42 119.4(11) . . ?
C43 C44 C45 118.5(11) . . ?
N4 C45 C44 123.6(9) . . ?
N21 B1 N11 107.9(6) . . ?
Cl2S C1S Cl1S 117.2(9) . . ?

loop_
_geom_bond_atom_site_label_1
_geom_bond_atom_site_label_2
_geom_bond_distance
_geom_bond_site_symmetry_2
_geom_bond_publ_flag
Re1 O1 1.763(5) 2 ?
Re1 O1 1.763(5) . ?
Re1 N1 2.137(5) 2 ?
Re1 N1 2.137(5) . ?
Re1 N2 2.153(5) . ?
Re1 N2 2.153(5) 2 ?
Re2 O2 1.763(5) . ?
Re2 O2 1.764(5) 2_566 ?
Re2 N3 2.144(5) . ?
Re2 N3 2.144(5) 2_566 ?
Re2 N4 2.148(7) . ?
Re2 N4 2.148(7) 2_566 ?
N1 C13 1.332(9) . ?
N1 N11 1.359(7) . ?
N2 C23 1.318(9) . ?
N2 N21 1.376(8) . ?
N3 C35 1.339(9) . ?
N3 C31 1.348(9) . ?
N4 C45 1.331(10) . ?
N4 C41 1.337(10) . ?
N11 C11 1.334(9) . ?
N11 B1 1.551(10) . ?
N21 C21 1.338(9) . ?
N21 B1 1.546(10) . ?
C11 C12 1.366(11) . ?
C12 C13 1.381(10) . ?
C21 C22 1.369(11) . ?
C22 C23 1.373(10) . ?
C31 C32 1.365(9) . ?
C32 C33 1.382(11) . ?
C33 C34 1.378(10) . ?
C34 C35 1.361(9) . ?
C41 C42 1.34(2) . ?
C42 C43 1.38(2) . ?
C43 C44 1.347(15) . ?
C44 C45 1.367(13) . ?
Cl1S C1S 1.682(14) . ?
Cl2S C1S 1.645(14) . ?
